data_9016907
loop_
_publ_author_name
'Bacik, P.'
'Cempirek, J.'
'Uher, P.'
'Novak, M.'
'Ozdin, D.'
'Filip, J.'
'Skoda, R.'
'Breiter, K.'
'Klementova, M.'
'Duda, R.'
'Groat, L. A.'

_publ_section_title
;
 Oxy-schorl, Na(Fe2+2Al)Al6Si6O18(BO3)3(OH)3O, a new mineral from
 Zlata Idka, Slovak Republic and Pribyslavice, Czech Republic
;
_journal_name_full 'American Mineralogist'
_journal_page_first 485
_journal_page_last 492
_journal_volume 98
_journal_year 2013
_chemical_compound_source 'Pribyslavice, Czech Republic'
_chemical_formula_sum 'Al6.801 B3 Ca0.017 F0.307 Fe1.957 H6.115 K0.006 Mg0.19 Mn0.015 Na0.586 O30.694 Si5.944 Ti0.093'
_chemical_name_mineral Oxy-schorl
_space_group_IT_number 160
_space_group_name_Hall 'R 3 -2"'
_space_group_name_H-M_alt 'R 3 m :H'
_symmetry_space_group_name_H-M 'R 3 m :H'
_cell_angle_alpha 90
_cell_angle_beta 90
_cell_angle_gamma 120
_cell_formula_units_Z 3
_cell_length_a 15.9853
_cell_length_b 15.9853
_cell_length_c 7.1538
_cell_volume 1583.102
_database_code_amcsd 0019854
_exptl_crystal_density_diffrn 3.208
_cod_data_source_file inputs/fixed/downloads/05/05531.cif
_cod_data_source_block 05531
_cod_original_sg_symbol_H-M 'R 3 m'
_cod_original_formula_sum 'Na.586 Ca.017 K.006 Fe1.957 Mn.015 Al6.801 Ti.093 Mg.19 Si5.944 B3 O30.694 F.307 H6.115'
_cod_database_code 9016907

loop_
_space_group_symop_operation_xyz
x,y,z
2/3+x,1/3+y,1/3+z
1/3+x,2/3+y,2/3+z
x,x-y,z
2/3+x,1/3+x-y,1/3+z
1/3+x,2/3+x-y,2/3+z
-y,-x,z
2/3-y,1/3-x,1/3+z
1/3-y,2/3-x,2/3+z
-x+y,y,z
2/3-x+y,1/3+y,1/3+z
1/3-x+y,2/3+y,2/3+z
-y,x-y,z
2/3-y,1/3+x-y,1/3+z
1/3-y,2/3+x-y,2/3+z
-x+y,-x,z
2/3-x+y,1/3-x,1/3+z
1/3-x+y,2/3-x,2/3+z

loop_
_atom_site_aniso_label
_atom_site_aniso_U_11
_atom_site_aniso_U_22
_atom_site_aniso_U_33
_atom_site_aniso_U_12
_atom_site_aniso_U_13
_atom_site_aniso_U_23
NaX 0.02670 0.02670 0.02630 0.01340 0.00000 0.00000
CaX 0.02670 0.02670 0.02630 0.01340 0.00000 0.00000
KX 0.02670 0.02670 0.02630 0.01340 0.00000 0.00000
FeY 0.00870 0.00611 0.01210 0.00433 -0.00216 -0.00108
MnY 0.00870 0.00611 0.01210 0.00433 -0.00216 -0.00108
AlY 0.00870 0.00611 0.01210 0.00433 -0.00216 -0.00108
TiY 0.00870 0.00611 0.01210 0.00433 -0.00216 -0.00108
AlZ 0.00620 0.00580 0.00580 0.00309 0.00034 -0.00008
MgZ 0.00620 0.00580 0.00580 0.00309 0.00034 -0.00008
FeZ 0.00620 0.00580 0.00580 0.00309 0.00034 -0.00008
SiT 0.00540 0.00520 0.00640 0.00266 -0.00021 -0.00044
AlT 0.00540 0.00520 0.00640 0.00266 -0.00021 -0.00044
B 0.00770 0.00740 0.00740 0.00370 0.00000 0.00000
O1 0.04940 0.04940 0.01020 0.02470 0.00000 0.00000
F 0.04940 0.04940 0.01020 0.02470 0.00000 0.00000
O-H 0.04940 0.04940 0.01020 0.02470 0.00000 0.00000
O2 0.02070 0.00690 0.01320 0.00350 0.00040 0.00080
O3 0.02130 0.01230 0.00630 0.01070 0.00070 0.00040
O4 0.01450 0.00740 0.01140 0.00720 0.00110 0.00060
O5 0.01490 0.00820 0.01050 0.00750 0.00120 0.00060
O6 0.00900 0.01030 0.00700 0.00470 -0.00030 -0.00090
O7 0.00880 0.00680 0.00820 0.00240 -0.00090 -0.00080
O8 0.00750 0.01150 0.01110 0.00540 0.00100 0.00210

loop_
_atom_site_label
_atom_site_fract_x
_atom_site_fract_y
_atom_site_fract_z
_atom_site_occupancy
_atom_site_U_iso_or_equiv
_atom_site_type_symbol
_atom_site_attached_hydrogens
NaX 0.00000 0.00000 0.90190 0.58600 0.02660 Na 0
CaX 0.00000 0.00000 0.90190 0.01700 0.02660 Ca 0
KX 0.00000 0.00000 0.90190 0.00600 0.02660 K 0
FeY 0.87496 0.93748 0.50264 0.62630 0.00869 Fe 0
MnY 0.87496 0.93748 0.50264 0.00500 0.00869 Mn 0
AlY 0.87496 0.93748 0.50264 0.33770 0.00869 Al 0
TiY 0.87496 0.93748 0.50264 0.03100 0.00869 Ti 0
AlZ 0.70355 0.63191 -0.14783 0.95530 0.00590 Al 0
MgZ 0.70355 0.63191 -0.14783 0.03170 0.00590 Mg 0
FeZ 0.70355 0.63191 -0.14783 0.01300 0.00590 Fe 0
SiT 0.80806 0.81008 0.12963 0.99070 0.00569 Si 0
AlT 0.80806 0.81008 0.12963 0.00930 0.00569 Al 0
B 0.88991 0.77981 0.67530 1.00000 0.00760 B 0
O1 0.00000 0.00000 0.34850 0.57900 0.03630 O 0
F 0.00000 0.00000 0.34850 0.30700 0.03630 F 0
O-H 0.00000 0.00000 0.34850 0.11500 0.03630 O 1
O2 0.93822 0.87643 0.64350 1.00000 0.01510 O 0
O3 0.73144 0.86572 0.62010 1.00000 0.01230 O 0
O4 0.81267 0.90634 0.03870 1.00000 0.01030 O 0
O5 0.18631 0.09316 0.06180 1.00000 0.01040 O 0
O6 0.80182 0.81238 0.35415 1.00000 0.00890 O 0
O7 0.71481 0.71419 0.05039 1.00000 0.00860 O 0
O8 0.79017 0.72936 -0.31139 1.00000 0.00970 O 0
H3 0.73500 0.86770 0.73200 1.00000 0.21000 H 0

loop_
_cod_changelog_entry_id
_cod_changelog_entry_author
_cod_changelog_entry_date
_cod_changelog_entry_text
1
;cod-tools version 3.8.0
Id: cif_guess_AMCSD_atom_types 9581 2023-05-17 12:35:41Z saulius
;
2023-05-21T08:55:01+03:00
;Derived atom types and hydrogen counts
from atom names that follow the AMCSD naming convention
(Wat == water, O-H == hydroxyl).
;

loop_
_cod_related_entry_id
_cod_related_entry_database
_cod_related_entry_code
1 AMCSD 0019854
